data_2234034
loop_
_publ_author_name
'Vaughan, Benjamin A.'
'Wetherby, Anthony E.'
'Waterman, Rory'

_publ_section_title
;
 Bis(4-methyl-<i>N</i>-{(2<i>Z</i>,4<i>E</i>)-4-[(4-methylphenyl)imino]pent-2-en-2-yl}anilinido)zinc
;
_journal_coeditor_code WM2594
_journal_issue 3
_journal_name_full 'Acta Crystallographica Section E'
_journal_page_first m343
_journal_paper_doi 10.1107/S1600536812007878
_journal_volume 68
_journal_year 2012
_chemical_formula_iupac '[Zn (C19 H21 N2)2]'
_chemical_formula_moiety 'C38 H42 N4 Zn'
_chemical_formula_sum 'C38 H42 N4 Zn'
_chemical_formula_weight 620.13
_chemical_name_systematic
;
Bis(4-methyl-<i>N</i>-{(2<i>Z</i>,4<i>E</i>)-4-[(4-methylphenyl)imino]pent-2-
en-2-yl}anilinido)zinc
;
_space_group_IT_number 61
_symmetry_cell_setting orthorhombic
_symmetry_space_group_name_Hall '-P 2ac 2ab'
_symmetry_space_group_name_H-M 'P b c a'
_atom_sites_solution_hydrogens geom
_atom_sites_solution_primary direct
_atom_sites_solution_secondary difmap
_audit_creation_method SHELXL-97
_cell_angle_alpha 90.00
_cell_angle_beta 90.00
_cell_angle_gamma 90.00
_cell_formula_units_Z 8
_cell_length_a 14.1266(13)
_cell_length_b 18.8197(17)
_cell_length_c 25.059(2)
_cell_measurement_reflns_used 9735
_cell_measurement_temperature 125(2)
_cell_measurement_theta_max 28.46
_cell_measurement_theta_min 2.16
_cell_volume 6662.1(10)
_computing_cell_refinement 'SAINT (Bruker, 2007)'
_computing_data_collection 'APEX2 (Bruker, 2007)'
_computing_data_reduction 'SAINT (Bruker, 2007)'
_computing_molecular_graphics 'SHELXTL (Sheldrick, 2008)'
_computing_publication_material 'SHELXTL (Sheldrick, 2008)'
_computing_structure_refinement 'SHELXL97 (Sheldrick, 2008)'
_computing_structure_solution 'SHELXS97 (Sheldrick, 2008)'
_diffrn_ambient_temperature 125(2)
_diffrn_measured_fraction_theta_full 1.000
_diffrn_measured_fraction_theta_max 1.000
_diffrn_measurement_device_type 'Bruker APEXII CCD'
_diffrn_measurement_method '\f and \w scans'
_diffrn_radiation_monochromator graphite
_diffrn_radiation_source 'fine-focus sealed tube'
_diffrn_radiation_type MoK\a
_diffrn_radiation_wavelength 0.71073
_diffrn_reflns_av_R_equivalents 0.0228
_diffrn_reflns_av_sigmaI/netI 0.0114
_diffrn_reflns_limit_h_max 17
_diffrn_reflns_limit_h_min -17
_diffrn_reflns_limit_k_max 23
_diffrn_reflns_limit_k_min -23
_diffrn_reflns_limit_l_max 31
_diffrn_reflns_limit_l_min -31
_diffrn_reflns_number 70818
_diffrn_reflns_theta_full 26.73
_diffrn_reflns_theta_max 26.73
_diffrn_reflns_theta_min 1.63
_exptl_absorpt_coefficient_mu 0.769
_exptl_absorpt_correction_T_max 0.7458
_exptl_absorpt_correction_T_min 0.6932
_exptl_absorpt_correction_type multi-scan
_exptl_absorpt_process_details '(<i>SADABS</i>; Bruker, 2007)'
_exptl_crystal_colour colourless
_exptl_crystal_density_diffrn 1.237
_exptl_crystal_density_method 'not measured'
_exptl_crystal_description block
_exptl_crystal_F_000 2624
_exptl_crystal_size_max 0.49
_exptl_crystal_size_mid 0.46
_exptl_crystal_size_min 0.07
_refine_diff_density_max 0.566
_refine_diff_density_min -0.511
_refine_ls_extinction_method none
_refine_ls_goodness_of_fit_ref 1.025
_refine_ls_hydrogen_treatment constr
_refine_ls_matrix_type full
_refine_ls_number_parameters 388
_refine_ls_number_reflns 7068
_refine_ls_number_restraints 0
_refine_ls_restrained_S_all 1.025
_refine_ls_R_factor_all 0.0435
_refine_ls_R_factor_gt 0.0362
_refine_ls_shift/su_max 0.001
_refine_ls_shift/su_mean 0.000
_refine_ls_structure_factor_coef Fsqd
_refine_ls_weighting_details 'calc w=1/[\s^2^(Fo^2^)+(0.0575P)^2^+7.4637P] where P=(Fo^2^+2Fc^2^)/3'
_refine_ls_weighting_scheme calc
_refine_ls_wR_factor_gt 0.1044
_refine_ls_wR_factor_ref 0.1111
_reflns_number_gt 6050
_reflns_number_total 7068
_reflns_threshold_expression I>2sigma(I)
_cod_data_source_file wm2594.cif
_cod_data_source_block I
_cod_original_cell_volume 6662.3(11)
_cod_database_code 2234034
_cod_database_fobs_code 2234034

loop_
_symmetry_equiv_pos_as_xyz
'x, y, z'
'-x+1/2, -y, z+1/2'
'-x, y+1/2, -z+1/2'
'x+1/2, -y+1/2, -z'
'-x, -y, -z'
'x-1/2, y, -z-1/2'
'x, -y-1/2, z-1/2'
'-x-1/2, y-1/2, z'

loop_
_atom_site_type_symbol
_atom_site_label
_atom_site_fract_x
_atom_site_fract_y
_atom_site_fract_z
_atom_site_U_iso_or_equiv
_atom_site_adp_type
_atom_site_calc_flag
_atom_site_refinement_flags
_atom_site_occupancy
_atom_site_symmetry_multiplicity
Zn Zn 0.625502(15) 0.088896(12) 0.330837(9) 0.02042(9) Uani d . 1 1
C C1 0.43088(14) 0.11000(11) 0.36745(8) 0.0243(4) Uani d . 1 1
C C19 0.35449(15) 0.13554(13) 0.40531(9) 0.0329(5) Uani d . 1 1
H H19A 0.3821 0.1685 0.4313 0.049 Uiso calc R 1 1
H H19B 0.3271 0.0948 0.4241 0.049 Uiso calc R 1 1
H H19C 0.3048 0.1599 0.3850 0.049 Uiso calc R 1 1
C C2 0.40112(14) 0.06242(12) 0.32796(8) 0.0254(4) Uani d . 1 1
H H2A 0.3366 0.0485 0.3303 0.031 Uiso calc R 1 1
C C3 0.45153(14) 0.03187(10) 0.28528(8) 0.0230(4) Uani d . 1 1
C C39 0.39136(14) -0.00752(11) 0.24509(9) 0.0279(4) Uani d . 1 1
H H39A 0.4320 -0.0269 0.2169 0.042 Uiso calc R 1 1
H H39B 0.3453 0.0252 0.2293 0.042 Uiso calc R 1 1
H H39C 0.3579 -0.0464 0.2630 0.042 Uiso calc R 1 1
C C4 0.80460(14) 0.16495(11) 0.31656(8) 0.0248(4) Uani d . 1 1
C C49 0.86911(15) 0.22029(12) 0.29269(10) 0.0338(5) Uani d . 1 1
H H49A 0.8346 0.2472 0.2655 0.051 Uiso calc R 1 1
H H49B 0.9239 0.1969 0.2763 0.051 Uiso calc R 1 1
H H49C 0.8908 0.2527 0.3208 0.051 Uiso calc R 1 1
C C5 0.84434(14) 0.12178(11) 0.35652(8) 0.0261(4) Uani d . 1 1
H H5A 0.9051 0.1362 0.3686 0.031 Uiso calc R 1 1
C C69 0.87307(15) 0.02499(13) 0.42119(10) 0.0347(5) Uani d . 1 1
H H69A 0.8413 -0.0168 0.4362 0.052 Uiso calc R 1 1
H H69B 0.8883 0.0584 0.4500 0.052 Uiso calc R 1 1
H H69C 0.9315 0.0102 0.4033 0.052 Uiso calc R 1 1
C C6 0.80809(14) 0.06087(11) 0.38123(8) 0.0243(4) Uani d . 1 1
C C11 0.54228(14) 0.18789(11) 0.40955(8) 0.0241(4) Uani d . 1 1
C C12 0.60867(15) 0.17711(12) 0.45022(8) 0.0283(4) Uani d . 1 1
H H12A 0.6371 0.1317 0.4544 0.034 Uiso calc R 1 1
C C13 0.63336(15) 0.23190(12) 0.48437(9) 0.0303(5) Uani d . 1 1
H H13A 0.6772 0.2229 0.5123 0.036 Uiso calc R 1 1
C C14 0.59555(15) 0.29989(12) 0.47880(8) 0.0292(4) Uani d . 1 1
C C15 0.53117(15) 0.31091(11) 0.43760(8) 0.0288(4) Uani d . 1 1
H H15A 0.5048 0.3569 0.4326 0.035 Uiso calc R 1 1
C C16 0.50465(14) 0.25604(11) 0.40349(8) 0.0274(4) Uani d . 1 1
H H16A 0.4604 0.2650 0.3757 0.033 Uiso calc R 1 1
C C21 0.58724(13) 0.00525(11) 0.23294(8) 0.0231(4) Uani d . 1 1
C C22 0.63266(14) -0.06003(12) 0.23600(9) 0.0284(4) Uani d . 1 1
H H22A 0.6369 -0.0838 0.2693 0.034 Uiso calc R 1 1
C C23 0.67207(16) -0.09096(12) 0.19069(10) 0.0342(5) Uani d . 1 1
H H23A 0.7023 -0.1359 0.1935 0.041 Uiso calc R 1 1
C C24 0.66799(15) -0.05737(14) 0.14139(9) 0.0348(5) Uani d . 1 1
C C25 0.62470(16) 0.00895(14) 0.13915(9) 0.0352(5) Uani d . 1 1
H H25A 0.6222 0.0334 0.1060 0.042 Uiso calc R 1 1
C C26 0.58512(16) 0.04030(12) 0.18400(9) 0.0311(5) Uani d . 1 1
H H26A 0.5565 0.0858 0.1813 0.037 Uiso calc R 1 1
C C31 0.68005(14) 0.20684(10) 0.26056(8) 0.0233(4) Uani d . 1 1
C C32 0.70238(17) 0.19998(12) 0.20682(9) 0.0315(5) Uani d . 1 1
H H32A 0.7447 0.1638 0.1954 0.038 Uiso calc R 1 1
C C33 0.66256(18) 0.24637(12) 0.16971(8) 0.0325(5) Uani d . 1 1
H H33A 0.6786 0.2414 0.1331 0.039 Uiso calc R 1 1
C C34 0.60016(15) 0.29966(11) 0.18489(9) 0.0270(4) Uani d . 1 1
C C35 0.57755(15) 0.30490(11) 0.23880(9) 0.0294(4) Uani d . 1 1
H H35A 0.5343 0.3404 0.2502 0.035 Uiso calc R 1 1
C C36 0.61673(14) 0.25949(11) 0.27606(9) 0.0267(4) Uani d . 1 1
H H36A 0.6002 0.2643 0.3126 0.032 Uiso calc R 1 1
C C41 0.69709(13) -0.03325(11) 0.39321(8) 0.0230(4) Uani d . 1 1
C C42 0.62220(14) -0.03910(11) 0.42933(8) 0.0248(4) Uani d . 1 1
H H42A 0.5883 0.0022 0.4399 0.030 Uiso calc R 1 1
C C43 0.59704(15) -0.10500(11) 0.44979(8) 0.0263(4) Uani d . 1 1
H H43A 0.5463 -0.1080 0.4746 0.032 Uiso calc R 1 1
C C44 0.64446(14) -0.16674(11) 0.43484(8) 0.0257(4) Uani d . 1 1
C C45 0.71763(15) -0.16075(11) 0.39779(8) 0.0265(4) Uani d . 1 1
H H45A 0.7504 -0.2022 0.3866 0.032 Uiso calc R 1 1
C C46 0.74335(15) -0.09514(11) 0.37702(8) 0.0263(4) Uani d . 1 1
H H46A 0.7930 -0.0923 0.3515 0.032 Uiso calc R 1 1
C C141 0.62410(18) 0.35953(14) 0.51580(10) 0.0396(6) Uani d . 1 1
H H14A 0.5904 0.4030 0.5058 0.059 Uiso calc R 1 1
H H14B 0.6925 0.3675 0.5130 0.059 Uiso calc R 1 1
H H14C 0.6080 0.3468 0.5526 0.059 Uiso calc R 1 1
C C241 0.7100(2) -0.09070(17) 0.09201(11) 0.0519(7) Uani d . 1 1
H H24A 0.7370 -0.1371 0.1011 0.078 Uiso calc R 1 1
H H24B 0.7599 -0.0598 0.0778 0.078 Uiso calc R 1 1
H H24C 0.6604 -0.0968 0.0650 0.078 Uiso calc R 1 1
C C341 0.55746(17) 0.35055(13) 0.14505(10) 0.0375(5) Uani d . 1 1
H H34A 0.5810 0.3393 0.1092 0.056 Uiso calc R 1 1
H H34B 0.5753 0.3993 0.1544 0.056 Uiso calc R 1 1
H H34C 0.4884 0.3461 0.1457 0.056 Uiso calc R 1 1
C C441 0.61540(17) -0.23809(12) 0.45672(10) 0.0350(5) Uani d . 1 1
H H44A 0.5632 -0.2318 0.4820 0.053 Uiso calc R 1 1
H H44B 0.6693 -0.2600 0.4750 0.053 Uiso calc R 1 1
H H44C 0.5948 -0.2688 0.4274 0.053 Uiso calc R 1 1
N N1 0.52061(11) 0.13147(9) 0.37364(7) 0.0236(3) Uani d . 1 1
N N2 0.54477(11) 0.03621(9) 0.27931(7) 0.0230(3) Uani d . 1 1
N N3 0.71576(12) 0.15896(9) 0.30010(7) 0.0230(3) Uani d . 1 1
N N4 0.72208(11) 0.03443(9) 0.37188(6) 0.0227(3) Uani d . 1 1

loop_
_atom_site_aniso_label
_atom_site_aniso_U_11
_atom_site_aniso_U_22
_atom_site_aniso_U_33
_atom_site_aniso_U_12
_atom_site_aniso_U_13
_atom_site_aniso_U_23
Zn 0.01501(13) 0.02317(13) 0.02307(13) -0.00119(8) -0.00082(8) 0.00197(8)
C1 0.0198(9) 0.0299(10) 0.0233(9) 0.0006(8) -0.0001(7) 0.0043(8)
C19 0.0205(10) 0.0491(13) 0.0291(11) -0.0017(9) 0.0029(8) -0.0036(10)
C2 0.0169(9) 0.0295(10) 0.0299(10) -0.0031(8) 0.0006(7) 0.0022(8)
C3 0.0207(9) 0.0222(9) 0.0261(10) -0.0023(7) -0.0022(7) 0.0056(8)
C39 0.0226(9) 0.0297(10) 0.0313(11) -0.0050(8) -0.0034(8) -0.0003(9)
C4 0.0230(9) 0.0235(9) 0.0279(10) -0.0034(8) 0.0025(8) -0.0032(8)
C49 0.0268(11) 0.0334(12) 0.0411(13) -0.0096(9) 0.0005(9) 0.0050(10)
C5 0.0187(9) 0.0283(10) 0.0312(10) -0.0034(8) -0.0034(8) -0.0025(8)
C69 0.0251(11) 0.0418(13) 0.0373(12) -0.0036(9) -0.0103(9) 0.0068(10)
C6 0.0194(9) 0.0290(10) 0.0245(9) 0.0002(8) -0.0024(7) -0.0013(8)
C11 0.0190(9) 0.0295(10) 0.0239(9) -0.0020(8) 0.0036(7) -0.0006(8)
C12 0.0244(10) 0.0327(11) 0.0278(10) 0.0005(8) 0.0002(8) 0.0019(8)
C13 0.0253(10) 0.0397(12) 0.0258(10) -0.0031(9) -0.0015(8) -0.0008(9)
C14 0.0269(10) 0.0350(11) 0.0259(10) -0.0072(9) 0.0058(8) -0.0037(9)
C15 0.0284(10) 0.0285(10) 0.0295(10) 0.0007(8) 0.0054(8) -0.0003(8)
C16 0.0227(9) 0.0341(11) 0.0253(10) 0.0015(8) 0.0010(8) 0.0014(8)
C21 0.0167(9) 0.0270(10) 0.0257(10) -0.0040(7) -0.0022(7) -0.0007(8)
C22 0.0255(10) 0.0301(11) 0.0296(11) 0.0010(8) -0.0028(8) 0.0008(9)
C23 0.0276(11) 0.0345(12) 0.0404(13) 0.0052(9) -0.0007(10) -0.0064(10)
C24 0.0212(10) 0.0495(14) 0.0336(12) -0.0019(10) -0.0004(9) -0.0101(10)
C25 0.0310(11) 0.0491(14) 0.0255(11) -0.0031(10) 0.0011(8) 0.0049(10)
C26 0.0299(11) 0.0323(11) 0.0309(11) 0.0001(9) -0.0006(9) 0.0049(9)
C31 0.0210(9) 0.0221(9) 0.0269(10) -0.0041(7) -0.0002(8) 0.0017(8)
C32 0.0378(12) 0.0265(10) 0.0302(11) 0.0035(9) 0.0053(9) -0.0001(8)
C33 0.0417(13) 0.0313(11) 0.0246(10) -0.0011(10) 0.0003(9) 0.0012(8)
C34 0.0249(10) 0.0252(10) 0.0309(10) -0.0062(8) -0.0054(8) 0.0036(8)
C35 0.0245(10) 0.0272(10) 0.0364(12) 0.0004(8) -0.0004(9) 0.0010(9)
C36 0.0251(10) 0.0279(10) 0.0270(10) -0.0006(8) 0.0024(8) 0.0002(8)
C41 0.0188(9) 0.0288(10) 0.0213(9) -0.0012(7) -0.0043(7) 0.0033(8)
C42 0.0219(9) 0.0280(10) 0.0246(10) -0.0009(8) 0.0005(7) -0.0017(8)
C43 0.0230(9) 0.0335(11) 0.0224(9) -0.0044(8) 0.0024(8) -0.0004(8)
C44 0.0249(10) 0.0292(10) 0.0230(9) -0.0047(8) -0.0025(8) 0.0021(8)
C45 0.0252(10) 0.0285(10) 0.0258(10) 0.0006(8) -0.0009(8) 0.0007(8)
C46 0.0218(9) 0.0327(11) 0.0243(9) 0.0005(8) 0.0023(8) 0.0030(8)
C141 0.0444(14) 0.0406(13) 0.0338(12) -0.0073(10) 0.0006(10) -0.0090(10)
C241 0.0374(14) 0.079(2) 0.0393(14) 0.0049(13) 0.0030(11) -0.0174(14)
C341 0.0361(12) 0.0378(12) 0.0385(12) 0.0003(10) -0.0072(10) 0.0095(10)
C441 0.0391(12) 0.0301(11) 0.0358(12) -0.0056(9) 0.0060(10) 0.0042(9)
N1 0.0186(8) 0.0285(9) 0.0237(8) -0.0004(7) 0.0001(6) -0.0008(7)
N2 0.0190(8) 0.0243(8) 0.0258(8) -0.0014(6) -0.0015(6) 0.0011(7)
N3 0.0200(8) 0.0230(8) 0.0260(8) -0.0014(6) 0.0004(6) 0.0023(7)
N4 0.0184(8) 0.0250(8) 0.0247(8) -0.0008(6) -0.0012(6) 0.0030(7)

loop_
_atom_type_symbol
_atom_type_description
_atom_type_scat_dispersion_real
_atom_type_scat_dispersion_imag
_atom_type_scat_source
C C 0.0033 0.0016 'International Tables Vol C Tables 4.2.6.8 and 6.1.1.4'
H H 0.0000 0.0000 'International Tables Vol C Tables 4.2.6.8 and 6.1.1.4'
N N 0.0061 0.0033 'International Tables Vol C Tables 4.2.6.8 and 6.1.1.4'
Zn Zn 0.2839 1.4301 'International Tables Vol C Tables 4.2.6.8 and 6.1.1.4'

loop_
_geom_angle_atom_site_label_1
_geom_angle_atom_site_label_2
_geom_angle_atom_site_label_3
_geom_angle
N2 Zn N3 116.55(7)
N2 Zn N4 118.13(7)
N3 Zn N4 95.85(7)
N2 Zn N1 97.08(7)
N3 Zn N1 114.68(7)
N4 Zn N1 115.92(7)
N1 C1 C2 124.02(18)
N1 C1 C19 120.38(18)
C2 C1 C19 115.59(18)
C1 C19 H19A 109.5
C1 C19 H19B 109.5
H19A C19 H19B 109.5
C1 C19 H19C 109.5
H19A C19 H19C 109.5
H19B C19 H19C 109.5
C1 C2 C3 130.29(19)
C1 C2 H2A 114.9
C3 C2 H2A 114.9
N2 C3 C2 124.21(18)
N2 C3 C39 120.84(18)
C2 C3 C39 114.96(17)
C3 C39 H39A 109.5
C3 C39 H39B 109.5
H39A C39 H39B 109.5
C3 C39 H39C 109.5
H39A C39 H39C 109.5
H39B C39 H39C 109.5
N3 C4 C5 123.39(18)
N3 C4 C49 120.49(19)
C5 C4 C49 116.12(18)
C4 C49 H49A 109.5
C4 C49 H49B 109.5
H49A C49 H49B 109.5
C4 C49 H49C 109.5
H49A C49 H49C 109.5
H49B C49 H49C 109.5
C6 C5 C4 129.93(18)
C6 C5 H5A 115.0
C4 C5 H5A 115.0
C6 C69 H69A 109.5
C6 C69 H69B 109.5
H69A C69 H69B 109.5
C6 C69 H69C 109.5
H69A C69 H69C 109.5
H69B C69 H69C 109.5
N4 C6 C5 124.14(18)
N4 C6 C69 120.07(18)
C5 C6 C69 115.79(18)
C16 C11 C12 117.86(19)
C16 C11 N1 122.26(18)
C12 C11 N1 119.72(18)
C13 C12 C11 120.7(2)
C13 C12 H12A 119.6
C11 C12 H12A 119.6
C12 C13 C14 121.7(2)
C12 C13 H13A 119.2
C14 C13 H13A 119.2
C15 C14 C13 117.5(2)
C15 C14 C141 121.3(2)
C13 C14 C141 121.2(2)
C14 C15 C16 121.4(2)
C14 C15 H15A 119.3
C16 C15 H15A 119.3
C15 C16 C11 120.80(19)
C15 C16 H16A 119.6
C11 C16 H16A 119.6
C22 C21 C26 118.52(19)
C22 C21 N2 120.61(18)
C26 C21 N2 120.86(18)
C21 C22 C23 120.7(2)
C21 C22 H22A 119.7
C23 C22 H22A 119.7
C24 C23 C22 121.2(2)
C24 C23 H23A 119.4
C22 C23 H23A 119.4
C23 C24 C25 117.5(2)
C23 C24 C241 121.6(2)
C25 C24 C241 120.8(2)
C26 C25 C24 121.8(2)
C26 C25 H25A 119.1
C24 C25 H25A 119.1
C25 C26 C21 120.2(2)
C25 C26 H26A 119.9
C21 C26 H26A 119.9
C32 C31 C36 118.89(19)
C32 C31 N3 122.18(18)
C36 C31 N3 118.82(18)
C31 C32 C33 119.8(2)
C31 C32 H32A 120.1
C33 C32 H32A 120.1
C34 C33 C32 121.7(2)
C34 C33 H33A 119.1
C32 C33 H33A 119.1
C33 C34 C35 117.58(19)
C33 C34 C341 122.1(2)
C35 C34 C341 120.4(2)
C36 C35 C34 121.3(2)
C36 C35 H35A 119.3
C34 C35 H35A 119.3
C35 C36 C31 120.7(2)
C35 C36 H36A 119.7
C31 C36 H36A 119.7
C46 C41 C42 118.52(19)
C46 C41 N4 121.36(17)
C42 C41 N4 120.06(18)
C43 C42 C41 120.24(19)
C43 C42 H42A 119.9
C41 C42 H42A 119.9
C42 C43 C44 121.53(19)
C42 C43 H43A 119.2
C44 C43 H43A 119.2
C43 C44 C45 117.93(19)
C43 C44 C441 120.96(19)
C45 C44 C441 121.09(19)
C46 C45 C44 121.1(2)
C46 C45 H45A 119.5
C44 C45 H45A 119.5
C45 C46 C41 120.69(19)
C45 C46 H46A 119.7
C41 C46 H46A 119.7
C14 C141 H14A 109.5
C14 C141 H14B 109.5
H14A C141 H14B 109.5
C14 C141 H14C 109.5
H14A C141 H14C 109.5
H14B C141 H14C 109.5
C24 C241 H24A 109.5
C24 C241 H24B 109.5
H24A C241 H24B 109.5
C24 C241 H24C 109.5
H24A C241 H24C 109.5
H24B C241 H24C 109.5
C34 C341 H34A 109.5
C34 C341 H34B 109.5
H34A C341 H34B 109.5
C34 C341 H34C 109.5
H34A C341 H34C 109.5
H34B C341 H34C 109.5
C44 C441 H44A 109.5
C44 C441 H44B 109.5
H44A C441 H44B 109.5
C44 C441 H44C 109.5
H44A C441 H44C 109.5
H44B C441 H44C 109.5
C1 N1 C11 120.08(17)
C1 N1 Zn 121.26(14)
C11 N1 Zn 118.60(12)
C3 N2 C21 118.82(16)
C3 N2 Zn 121.77(14)
C21 N2 Zn 119.33(12)
C4 N3 C31 119.71(17)
C4 N3 Zn 122.86(14)
C31 N3 Zn 117.35(12)
C6 N4 C41 119.54(16)
C6 N4 Zn 121.50(14)
C41 N4 Zn 118.93(12)

loop_
_geom_bond_atom_site_label_1
_geom_bond_atom_site_label_2
_geom_bond_distance
_geom_bond_publ_flag
Zn N2 1.9877(16) y
Zn N3 1.9894(16) y
Zn N4 1.9924(16) y
Zn N1 1.9971(16) y
C1 N1 1.339(3) ?
C1 C2 1.399(3) ?
C1 C19 1.515(3) ?
C19 H19A 0.9800 ?
C19 H19B 0.9800 ?
C19 H19C 0.9800 ?
C2 C3 1.408(3) ?
C2 H2A 0.9500 ?
C3 N2 1.328(3) ?
C3 C39 1.512(3) ?
C39 H39A 0.9800 ?
C39 H39B 0.9800 ?
C39 H39C 0.9800 ?
C4 N3 1.326(3) ?
C4 C5 1.406(3) ?
C4 C49 1.508(3) ?
C49 H49A 0.9800 ?
C49 H49B 0.9800 ?
C49 H49C 0.9800 ?
C5 C6 1.400(3) ?
C5 H5A 0.9500 ?
C69 C6 1.517(3) ?
C69 H69A 0.9800 ?
C69 H69B 0.9800 ?
C69 H69C 0.9800 ?
C6 N4 1.334(3) ?
C11 C16 1.397(3) ?
C11 C12 1.400(3) ?
C11 N1 1.425(3) ?
C12 C13 1.385(3) ?
C12 H12A 0.9500 ?
C13 C14 1.394(3) ?
C13 H13A 0.9500 ?
C14 C15 1.392(3) ?
C14 C141 1.511(3) ?
C15 C16 1.392(3) ?
C15 H15A 0.9500 ?
C16 H16A 0.9500 ?
C21 C22 1.388(3) ?
C21 C26 1.393(3) ?
C21 N2 1.432(3) ?
C22 C23 1.392(3) ?
C22 H22A 0.9500 ?
C23 C24 1.389(3) ?
C23 H23A 0.9500 ?
C24 C25 1.391(4) ?
C24 C241 1.509(3) ?
C25 C26 1.387(3) ?
C25 H25A 0.9500 ?
C26 H26A 0.9500 ?
C31 C32 1.389(3) ?
C31 C36 1.390(3) ?
C31 N3 1.431(2) ?
C32 C33 1.394(3) ?
C32 H32A 0.9500 ?
C33 C34 1.388(3) ?
C33 H33A 0.9500 ?
C34 C35 1.392(3) ?
C34 C341 1.509(3) ?
C35 C36 1.381(3) ?
C35 H35A 0.9500 ?
C36 H36A 0.9500 ?
C41 C46 1.396(3) ?
C41 C42 1.397(3) ?
C41 N4 1.426(2) ?
C42 C43 1.388(3) ?
C42 H42A 0.9500 ?
C43 C44 1.393(3) ?
C43 H43A 0.9500 ?
C44 C45 1.394(3) ?
C44 C441 1.507(3) ?
C45 C46 1.388(3) ?
C45 H45A 0.9500 ?
C46 H46A 0.9500 ?
C141 H14A 0.9800 ?
C141 H14B 0.9800 ?
C141 H14C 0.9800 ?
C241 H24A 0.9800 ?
C241 H24B 0.9800 ?
C241 H24C 0.9800 ?
C341 H34A 0.9800 ?
C341 H34B 0.9800 ?
C341 H34C 0.9800 ?
C441 H44A 0.9800 ?
C441 H44B 0.9800 ?
C441 H44C 0.9800 ?

loop_
_geom_torsion_atom_site_label_1
_geom_torsion_atom_site_label_2
_geom_torsion_atom_site_label_3
_geom_torsion_atom_site_label_4
_geom_torsion
N1 C1 C2 C3 -5.6(4)
C19 C1 C2 C3 176.1(2)
C1 C2 C3 N2 10.0(4)
C1 C2 C3 C39 -169.9(2)
N3 C4 C5 C6 9.5(4)
C49 C4 C5 C6 -170.8(2)
C4 C5 C6 N4 -3.7(4)
C4 C5 C6 C69 176.9(2)
C16 C11 C12 C13 2.2(3)
N1 C11 C12 C13 177.65(18)
C11 C12 C13 C14 -1.8(3)
C12 C13 C14 C15 0.3(3)
C12 C13 C14 C141 -179.1(2)
C13 C14 C15 C16 0.6(3)
C141 C14 C15 C16 -179.9(2)
C14 C15 C16 C11 -0.2(3)
C12 C11 C16 C15 -1.3(3)
N1 C11 C16 C15 -176.55(18)
C26 C21 C22 C23 -2.4(3)
N2 C21 C22 C23 178.50(19)
C21 C22 C23 C24 0.6(3)
C22 C23 C24 C25 1.2(3)
C22 C23 C24 C241 -179.6(2)
C23 C24 C25 C26 -1.3(3)
C241 C24 C25 C26 179.6(2)
C24 C25 C26 C21 -0.5(3)
C22 C21 C26 C25 2.3(3)
N2 C21 C26 C25 -178.56(19)
C36 C31 C32 C33 1.1(3)
N3 C31 C32 C33 177.4(2)
C31 C32 C33 C34 -0.3(3)
C32 C33 C34 C35 -0.7(3)
C32 C33 C34 C341 179.4(2)
C33 C34 C35 C36 0.9(3)
C341 C34 C35 C36 -179.1(2)
C34 C35 C36 C31 -0.2(3)
C32 C31 C36 C35 -0.8(3)
N3 C31 C36 C35 -177.29(18)
C46 C41 C42 C43 2.2(3)
N4 C41 C42 C43 179.36(18)
C41 C42 C43 C44 -0.6(3)
C42 C43 C44 C45 -1.0(3)
C42 C43 C44 C441 -179.0(2)
C43 C44 C45 C46 0.9(3)
C441 C44 C45 C46 179.0(2)
C44 C45 C46 C41 0.7(3)
C42 C41 C46 C45 -2.2(3)
N4 C41 C46 C45 -179.40(18)
C2 C1 N1 C11 170.56(19)
C19 C1 N1 C11 -11.2(3)
C2 C1 N1 Zn -6.6(3)
C19 C1 N1 Zn 171.65(15)
C16 C11 N1 C1 -60.2(3)
C12 C11 N1 C1 124.6(2)
C16 C11 N1 Zn 116.98(18)
C12 C11 N1 Zn -58.2(2)
N2 Zn N1 C1 10.99(16)
N3 Zn N1 C1 134.55(15)
N4 Zn N1 C1 -115.07(16)
N2 Zn N1 C11 -166.18(14)
N3 Zn N1 C11 -42.63(16)
N4 Zn N1 C11 67.75(16)
C2 C3 N2 C21 -177.49(18)
C39 C3 N2 C21 2.4(3)
C2 C3 N2 Zn -0.9(3)
C39 C3 N2 Zn 179.02(14)
C22 C21 N2 C3 -101.7(2)
C26 C21 N2 C3 79.2(2)
C22 C21 N2 Zn 81.7(2)
C26 C21 N2 Zn -97.4(2)
N3 Zn N2 C3 -129.59(15)
N4 Zn N2 C3 117.06(15)
N1 Zn N2 C3 -7.41(16)
N3 Zn N2 C21 46.99(16)
N4 Zn N2 C21 -66.36(16)
N1 Zn N2 C21 169.16(14)
C5 C4 N3 C31 177.73(18)
C49 C4 N3 C31 -1.9(3)
C5 C4 N3 Zn 1.2(3)
C49 C4 N3 Zn -178.49(15)
C32 C31 N3 C4 76.7(3)
C36 C31 N3 C4 -107.0(2)
C32 C31 N3 Zn -106.6(2)
C36 C31 N3 Zn 69.7(2)
N2 Zn N3 C4 -136.50(16)
N4 Zn N3 C4 -10.98(17)
N1 Zn N3 C4 111.08(16)
N2 Zn N3 C31 46.87(16)
N4 Zn N3 C31 172.39(14)
N1 Zn N3 C31 -65.55(15)
C5 C6 N4 C41 171.02(19)
C69 C6 N4 C41 -9.6(3)
C5 C6 N4 Zn -11.2(3)
C69 C6 N4 Zn 168.18(16)
C46 C41 N4 C6 -64.4(3)
C42 C41 N4 C6 118.4(2)
C46 C41 N4 Zn 117.75(18)
C42 C41 N4 Zn -59.4(2)
N2 Zn N4 C6 140.07(15)
N3 Zn N4 C6 15.72(16)
N1 Zn N4 C6 -105.39(16)
N2 Zn N4 C41 -42.16(16)
N3 Zn N4 C41 -166.51(14)
N1 Zn N4 C41 72.39(15)
